data_7124795
loop_
_publ_author_name
'Firth, James D.'
'Craven, Philip G. E.'
'Lilburn, Matthew'
'Pahl, Axel'
'Marsden, Stephen P.'
'Nelson, Adam'

_publ_section_title
;
 A biosynthesis-inspired approach to over twenty diverse natural
 product-like scaffolds.
;
_journal_issue 63
_journal_name_full 'Chemical communications (Cambridge, England)'
_journal_page_first 9837
_journal_page_last 9840
_journal_paper_doi 10.1039/c6cc04662b
_journal_volume 52
_journal_year 2016
_chemical_formula_moiety 'C22 H28 N2 O4'
_chemical_formula_sum 'C22 H28 N2 O4'
_chemical_formula_weight 384.46
_chemical_name_systematic
'Ethyl (1R*,2S*,10S*,11R*,12S*)-5-benzyl-9-oxo-15-oxa-5,8-diazatetracyclo[10.2.1.0^1^,^1^\%.0^2^,8]pentadecane-11-carboxylate'
_space_group_crystal_system monoclinic
_space_group_IT_number 4
_space_group_name_Hall 'P 2yb'
_space_group_name_H-M_alt 'P 1 21 1'
_atom_sites_solution_hydrogens geom
_audit_creation_date 2015-10-19
_audit_creation_method
;
Olex2 1.2
(compiled 2015.09.30 svn.r3233 for OlexSys, GUI svn.r5103)
;
_audit_update_record
;
2016-05-10 deposited with the CCDC.
2016-07-13 downloaded from the CCDC.
;
_cell_angle_alpha 90
_cell_angle_beta 94.3265(14)
_cell_angle_gamma 90
_cell_formula_units_Z 4
_cell_length_a 9.67334(14)
_cell_length_b 11.20885(18)
_cell_length_c 18.6086(2)
_cell_measurement_reflns_used 8503
_cell_measurement_temperature 120.00(10)
_cell_measurement_theta_max 74.3810
_cell_measurement_theta_min 4.5850
_cell_volume 2011.93(5)
_computing_cell_refinement
;
CrysAlisPro, Agilent Technologies,
Version 1.171.37.35 (release 13-08-2014 CrysAlis171 .NET)
(compiled Aug 13 2014,18:06:01)
;
_computing_data_collection
;
CrysAlisPro, Agilent Technologies,
Version 1.171.37.35 (release 13-08-2014 CrysAlis171 .NET)
(compiled Aug 13 2014,18:06:01)
;
_computing_data_reduction
;
CrysAlisPro, Agilent Technologies,
Version 1.171.37.35 (release 13-08-2014 CrysAlis171 .NET)
(compiled Aug 13 2014,18:06:01)
;
_computing_molecular_graphics 'Olex2 (Dolomanov et al., 2009)'
_computing_publication_material 'Olex2 (Dolomanov et al., 2009)'
_computing_structure_refinement 'ShelXL (Sheldrick, 2015)'
_computing_structure_solution 'ShelXS (Sheldrick, 2008)'
_diffrn_ambient_environment N~2~
_diffrn_ambient_temperature 120.00(10)
_diffrn_detector 'CCD plate'
_diffrn_detector_area_resol_mean 5.3095
_diffrn_detector_type Atlas
_diffrn_measured_fraction_theta_full 0.988
_diffrn_measured_fraction_theta_max 0.977
_diffrn_measurement_details
;
#__ type_ start__ end____ width___ exp.time_
  1 omega  -35.00   33.00   1.0000    1.5000
omega____ theta____ kappa____ phi______ frames
    -      -38.5000   37.0000   30.0000 68

#__ type_ start__ end____ width___ exp.time_
  2 omega  -31.00   33.00   1.0000    1.5000
omega____ theta____ kappa____ phi______ frames
    -      -38.5000   37.0000  150.0000 64

#__ type_ start__ end____ width___ exp.time_
  3 omega   22.00   57.00   1.0000    1.5000
omega____ theta____ kappa____ phi______ frames
    -       42.4589   57.0000   90.0000 35

#__ type_ start__ end____ width___ exp.time_
  4 omega   50.00   82.00   1.0000    6.0000
omega____ theta____ kappa____ phi______ frames
    -      106.0000  -30.0000   60.0000 32

#__ type_ start__ end____ width___ exp.time_
  5 omega   42.00   83.00   1.0000    6.0000
omega____ theta____ kappa____ phi______ frames
    -      106.0000  -45.0000   30.0000 41

#__ type_ start__ end____ width___ exp.time_
  6 omega   42.00   72.00   1.0000    6.0000
omega____ theta____ kappa____ phi______ frames
    -      106.0000  -61.0000   30.0000 30

#__ type_ start__ end____ width___ exp.time_
  7 omega   37.00   72.00   1.0000    6.0000
omega____ theta____ kappa____ phi______ frames
    -      106.0000  -30.0000    0.0000 35

#__ type_ start__ end____ width___ exp.time_
  8 omega   88.00  115.00   1.0000    6.0000
omega____ theta____ kappa____ phi______ frames
    -      106.0000  -65.0000  -58.5319 27

#__ type_ start__ end____ width___ exp.time_
  9 omega   92.00  118.00   1.0000    6.0000
omega____ theta____ kappa____ phi______ frames
    -      106.0000  -61.0000  -60.0000 26

#__ type_ start__ end____ width___ exp.time_
 10 omega   67.00   94.00   1.0000    6.0000
omega____ theta____ kappa____ phi______ frames
    -      106.0000  -65.0000  -73.9609 27

#__ type_ start__ end____ width___ exp.time_
 11 omega   60.00  118.00   1.0000    6.0000
omega____ theta____ kappa____ phi______ frames
    -      106.0000  -64.0000  -94.7755 58

#__ type_ start__ end____ width___ exp.time_
 12 omega   81.00  107.00   1.0000    6.0000
omega____ theta____ kappa____ phi______ frames
    -      106.0000  -15.0000 -180.0000 26

#__ type_ start__ end____ width___ exp.time_
 13 omega  125.00  151.00   1.0000    6.0000
omega____ theta____ kappa____ phi______ frames
    -      106.0000   30.0000 -120.0000 26

#__ type_ start__ end____ width___ exp.time_
 14 omega  133.00  160.00   1.0000    6.0000
omega____ theta____ kappa____ phi______ frames
    -      106.0000   45.0000  -30.0000 27

#__ type_ start__ end____ width___ exp.time_
 15 omega  136.00  166.00   1.0000    6.0000
omega____ theta____ kappa____ phi______ frames
    -      106.0000   61.0000    0.0000 30

#__ type_ start__ end____ width___ exp.time_
 16 omega  124.00  153.00   1.0000    6.0000
omega____ theta____ kappa____ phi______ frames
    -      106.0000   61.0000   90.0000 29

#__ type_ start__ end____ width___ exp.time_
 17 omega   98.00  124.00   1.0000    6.0000
omega____ theta____ kappa____ phi______ frames
    -      106.0000   45.0000  -30.0000 26

#__ type_ start__ end____ width___ exp.time_
 18 omega   86.00  111.00   1.0000    6.0000
omega____ theta____ kappa____ phi______ frames
    -      106.0000   61.0000    0.0000 25

#__ type_ start__ end____ width___ exp.time_
 19 omega   87.00  114.00   1.0000    6.0000
omega____ theta____ kappa____ phi______ frames
    -      106.0000   30.0000   60.0000 27

#__ type_ start__ end____ width___ exp.time_
 20 omega   38.00   98.00   1.0000    6.0000
omega____ theta____ kappa____ phi______ frames
    -      106.0000  -45.0000  120.0000 60

#__ type_ start__ end____ width___ exp.time_
 21 omega   45.00  118.00   1.0000    6.0000
omega____ theta____ kappa____ phi______ frames
    -      106.0000  -65.0000   -7.5474 73

#__ type_ start__ end____ width___ exp.time_
 22 omega   49.00   83.00   1.0000    6.0000
omega____ theta____ kappa____ phi______ frames
    -      106.0000  -30.0000 -150.0000 34

#__ type_ start__ end____ width___ exp.time_
 23 omega   43.00  106.00   1.0000    6.0000
omega____ theta____ kappa____ phi______ frames
    -      106.0000  -61.0000 -150.0000 63

#__ type_ start__ end____ width___ exp.time_
 24 omega   29.00   54.00   1.0000    6.0000
omega____ theta____ kappa____ phi______ frames
    -      106.0000  -15.0000 -180.0000 25

#__ type_ start__ end____ width___ exp.time_
 25 omega   81.00  163.00   1.0000    6.0000
omega____ theta____ kappa____ phi______ frames
    -      106.0000   61.0000 -120.0000 82

#__ type_ start__ end____ width___ exp.time_
 26 omega  -24.00   66.00   1.0000    1.5000
omega____ theta____ kappa____ phi______ frames
    -       42.4589  -57.0000  -60.0000 90
;
_diffrn_measurement_device 'four-circle diffractometer'
_diffrn_measurement_device_type 'SuperNova, Dual, Cu at zero, Atlas'
_diffrn_measurement_method '\w scans'
_diffrn_orient_matrix_UB_11 -0.0432678000
_diffrn_orient_matrix_UB_12 0.1322992000
_diffrn_orient_matrix_UB_13 0.0003144000
_diffrn_orient_matrix_UB_21 0.0939143000
_diffrn_orient_matrix_UB_22 0.0254356000
_diffrn_orient_matrix_UB_23 -0.0614843000
_diffrn_orient_matrix_UB_31 -0.1217173000
_diffrn_orient_matrix_UB_32 -0.0273231000
_diffrn_orient_matrix_UB_33 -0.0557731000
_diffrn_radiation_monochromator mirror
_diffrn_radiation_probe x-ray
_diffrn_radiation_type MoK\a
_diffrn_radiation_wavelength 0.71073
_diffrn_reflns_av_R_equivalents 0.0429
_diffrn_reflns_av_unetI/netI 0.0508
_diffrn_reflns_Laue_measured_fraction_full 0.988
_diffrn_reflns_Laue_measured_fraction_max 0.977
_diffrn_reflns_limit_h_max 11
_diffrn_reflns_limit_h_min -12
_diffrn_reflns_limit_k_max 12
_diffrn_reflns_limit_k_min -13
_diffrn_reflns_limit_l_max 21
_diffrn_reflns_limit_l_min -23
_diffrn_reflns_number 14342
_diffrn_reflns_point_group_measured_fraction_full 0.822
_diffrn_reflns_point_group_measured_fraction_max 0.798
_diffrn_reflns_theta_full 25.242
_diffrn_reflns_theta_max 26.354
_diffrn_reflns_theta_min 2.111
_diffrn_source 'sealed X-ray tube'
_diffrn_source_type 'SuperNova (Cu) X-ray Source'
_exptl_absorpt_coefficient_mu 0.087
_exptl_absorpt_correction_T_max 0.961
_exptl_absorpt_correction_T_min 0.882
_exptl_absorpt_correction_type analytical
_exptl_absorpt_process_details
;
CrysAlisPro, Agilent Technologies,
Version 1.171.37.35 (release 13-08-2014 CrysAlis171 .NET)
(compiled Aug 13 2014,18:06:01)
Analytical numeric absorption correction using a multifaceted crystal
			model based on expressions derived by R.C. Clark & J.S. Reid.
(Clark, R. C. & Reid, J. S. (1995). Acta Cryst. A51, 887-897)
Empirical absorption correction using spherical harmonics,
 implemented in SCALE3 ABSPACK scaling algorithm.
;
_exptl_crystal_colour colourless
_exptl_crystal_colour_primary colourless
_exptl_crystal_density_diffrn 1.269
_exptl_crystal_description needle
_exptl_crystal_F_000 824
_exptl_crystal_size_max 0.31
_exptl_crystal_size_mid 0.09
_exptl_crystal_size_min 0.08
_refine_diff_density_max 0.220
_refine_diff_density_min -0.223
_refine_diff_density_rms 0.046
_refine_ls_abs_structure_details
;
 Flack x determined using 2040 quotients [(I+)-(I-)]/[(I+)+(I-)]
 (Parsons, Flack and Wagner, Acta Cryst. B69 (2013) 249-259).
;
_refine_ls_abs_structure_Flack -0.6(9)
_refine_ls_extinction_method none
_refine_ls_goodness_of_fit_ref 1.022
_refine_ls_hydrogen_treatment constr
_refine_ls_matrix_type full
_refine_ls_number_parameters 507
_refine_ls_number_reflns 6546
_refine_ls_number_restraints 1
_refine_ls_restrained_S_all 1.022
_refine_ls_R_factor_all 0.0466
_refine_ls_R_factor_gt 0.0439
_refine_ls_shift/su_max 0.000
_refine_ls_shift/su_mean 0.000
_refine_ls_structure_factor_coef Fsqd
_refine_ls_weighting_details 'w=1/[\s^2^(Fo^2^)+(0.0693P)^2^+0.2017P] where P=(Fo^2^+2Fc^2^)/3'
_refine_ls_weighting_scheme calc
_refine_ls_wR_factor_gt 0.1117
_refine_ls_wR_factor_ref 0.1152
_reflns_Friedel_coverage 0.552
_reflns_Friedel_fraction_full 0.637
_reflns_Friedel_fraction_max 0.600
_reflns_number_gt 6178
_reflns_number_total 6546
_reflns_threshold_expression 'I > 2\s(I)'
_cod_data_source_file c6cc04662b2.cif
_cod_data_source_block jdf2_400a_cu
_cod_database_code 7124795
_chemical_oxdiff_formula 'C22 H28 N2 O4'
_shelx_space_group_comment
;
The symmetry employed for this shelxl refinement is uniquely defined
by the following loop, which should always be used as a source of
symmetry information in preference to the above space-group names.
They are only intended as comments.
;
_reflns_odcompleteness_completeness 98.76
_reflns_odcompleteness_iscentric 1
_reflns_odcompleteness_theta 66.97
_olex2_refinement_description
;
1. Fixed Uiso
 At 1.2 times of:
  All C(H) groups, All C(H,H) groups
 At 1.5 times of:
  All C(H,H,H) groups
2.a Ternary CH refined with riding coordinates:
 C26(H26), C27(H27), C31(H31), C33(H33), C11(H11), C4(H4), C5(H5), C9(H9)
2.b Secondary CH2 refined with riding coordinates:
 C24(H24A,H24B), C28(H28A,H28B), C29(H29A,H29B), C34(H34A,H34B), C35(H35A,
 H35B), C36(H36A,H36B), C37(H37A,H37B), C38(H38A,H38B), C2(H2A,H2B), C12(H12A,
 H12B), C13(H13A,H13B), C14(H14A,H14B), C15(H15A,H15B), C6(H6A,H6B), C16(H16A,
 H16B), C7(H7A,H7B)
2.c Aromatic/amide H refined with riding coordinates:
 C40(H40), C41(H41), C42(H42), C43(H43), C44(H44), C22(H22), C18(H18),
 C19(H19), C20(H20), C21(H21)
2.d Idealised Me refined as rotating group:
 C23(H23A,H23B,H23C), C1(H1A,H1B,H1C)
;
_shelx_shelxl_version_number 2014/7
_olex2_date_sample_data_collection 2015-10-19
_olex2_submission_special_instructions 'No special instructions were received'

loop_
_space_group_symop_operation_xyz
'x, y, z'
'-x, y+1/2, -z'

loop_
_atom_site_label
_atom_site_type_symbol
_atom_site_fract_x
_atom_site_fract_y
_atom_site_fract_z
_atom_site_U_iso_or_equiv
_atom_site_adp_type
_atom_site_occupancy
_atom_site_site_symmetry_order
_atom_site_calc_flag
_atom_site_refinement_flags_posn
N3 N -0.9386(2) -0.4557(2) -0.24951(11) 0.0227(4) Uani 1 1 d .
N4 N -0.9191(3) -0.2752(2) -0.36373(13) 0.0292(5) Uani 1 1 d .
O5 O -0.73300(19) -0.77677(18) -0.11998(10) 0.0267(4) Uani 1 1 d .
O6 O -0.9563(2) -0.7426(2) -0.10022(12) 0.0340(5) Uani 1 1 d .
O7 O -0.98008(17) -0.45729(18) -0.09385(9) 0.0213(4) Uani 1 1 d .
O8 O -0.8425(2) -0.64234(18) -0.25058(10) 0.0283(4) Uani 1 1 d .
C23 C -0.6389(3) -0.9513(3) -0.16916(17) 0.0359(7) Uani 1 1 d .
H23A H -0.5865 -0.9010 -0.1988 0.054 Uiso 1 1 calc GR
H23B H -0.6597 -1.0251 -0.1938 0.054 Uiso 1 1 calc GR
H23C H -0.5857 -0.9670 -0.1245 0.054 Uiso 1 1 calc GR
C24 C -0.7720(3) -0.8896(3) -0.15410(16) 0.0307(6) Uani 1 1 d .
H24A H -0.8287 -0.8761 -0.1986 0.037 Uiso 1 1 calc R
H24B H -0.8242 -0.9378 -0.1224 0.037 Uiso 1 1 calc R
C25 C -0.8392(3) -0.7079(3) -0.10185(14) 0.0243(5) Uani 1 1 d .
C26 C -0.7876(2) -0.5834(2) -0.08386(14) 0.0218(5) Uani 1 1 d .
H26 H -0.6949 -0.5873 -0.0588 0.026 Uiso 1 1 calc R
C27 C -0.8843(3) -0.5099(3) -0.03926(13) 0.0242(5) Uani 1 1 d .
H27 H -0.9296 -0.5568 -0.0033 0.029 Uiso 1 1 calc R
C28 C -0.8062(3) -0.3994(3) -0.00775(15) 0.0298(6) Uani 1 1 d .
H28A H -0.7129 -0.4197 0.0110 0.036 Uiso 1 1 calc R
H28B H -0.8552 -0.3628 0.0302 0.036 Uiso 1 1 calc R
C29 C -0.8048(3) -0.3169(3) -0.07449(14) 0.0275(6) Uani 1 1 d .
H29A H -0.8566 -0.2441 -0.0681 0.033 Uiso 1 1 calc R
H29B H -0.7110 -0.2970 -0.0852 0.033 Uiso 1 1 calc R
C30 C -0.8760(3) -0.3961(2) -0.13263(14) 0.0212(5) Uani 1 1 d .
C31 C -0.7849(2) -0.5023(2) -0.15157(13) 0.0201(5) Uani 1 1 d .
H31 H -0.6902 -0.4762 -0.1586 0.024 Uiso 1 1 calc R
C32 C -0.8574(3) -0.5454(3) -0.22198(13) 0.0215(5) Uani 1 1 d .
C33 C -0.9368(3) -0.3489(2) -0.20425(14) 0.0232(5) Uani 1 1 d .
H33 H -1.0314 -0.3198 -0.2000 0.028 Uiso 1 1 calc R
C34 C -0.8460(3) -0.2496(3) -0.23264(15) 0.0293(6) Uani 1 1 d .
H34A H -0.8354 -0.1876 -0.1963 0.035 Uiso 1 1 calc R
H34B H -0.7547 -0.2824 -0.2384 0.035 Uiso 1 1 calc R
C35 C -0.8988(4) -0.1923(3) -0.30356(17) 0.0367(7) Uani 1 1 d .
H35A H -0.9862 -0.1529 -0.2969 0.044 Uiso 1 1 calc R
H35B H -0.8332 -0.1314 -0.3159 0.044 Uiso 1 1 calc R
C36 C -1.0431(3) -0.3490(3) -0.35771(16) 0.0349(7) Uani 1 1 d .
H36A H -1.0863 -0.3640 -0.4056 0.042 Uiso 1 1 calc R
H36B H -1.1089 -0.3052 -0.3310 0.042 Uiso 1 1 calc R
C37 C -1.0117(3) -0.4672(3) -0.32056(14) 0.0324(6) Uani 1 1 d .
H37A H -1.0981 -0.5093 -0.3158 0.039 Uiso 1 1 calc R
H37B H -0.9560 -0.5153 -0.3507 0.039 Uiso 1 1 calc R
C38 C -0.9287(4) -0.2084(3) -0.43194(17) 0.0383(7) Uani 1 1 d .
H38A H -0.8559 -0.1486 -0.4304 0.046 Uiso 1 1 calc R
H38B H -1.0171 -0.1672 -0.4373 0.046 Uiso 1 1 calc R
C39 C -0.9154(3) -0.2882(3) -0.49658(15) 0.0328(6) Uani 1 1 d .
C40 C -0.8135(3) -0.3757(3) -0.49421(15) 0.0321(6) Uani 1 1 d .
H40 H -0.7587 -0.3886 -0.4517 0.039 Uiso 1 1 calc R
C41 C -0.7923(4) -0.4441(3) -0.55443(18) 0.0462(8) Uani 1 1 d .
H41 H -0.7238 -0.5024 -0.5521 0.055 Uiso 1 1 calc R
C42 C -0.8727(5) -0.4255(4) -0.61763(19) 0.0602(13) Uani 1 1 d .
H42 H -0.8576 -0.4710 -0.6581 0.072 Uiso 1 1 calc R
C43 C -0.9753(5) -0.3400(6) -0.6213(2) 0.0688(16) Uani 1 1 d .
H43 H -1.0303 -0.3282 -0.6639 0.083 Uiso 1 1 calc R
C44 C -0.9961(4) -0.2708(4) -0.5602(2) 0.0516(10) Uani 1 1 d .
H44 H -1.0649 -0.2127 -0.5625 0.062 Uiso 1 1 calc R
O1 O -0.23324(19) -0.16877(18) -0.13281(11) 0.0271(4) Uani 1 1 d .
C22 C -0.4621(3) -0.6771(3) -0.52772(15) 0.0291(6) Uani 1 1 d .
H22 H -0.4921 -0.7494 -0.5099 0.035 Uiso 1 1 calc R
N1 N -0.4573(2) -0.49181(19) -0.25459(10) 0.0185(4) Uani 1 1 d .
C1 C -0.1392(3) 0.0088(3) -0.17816(16) 0.0335(6) Uani 1 1 d .
H1A H -0.0876 -0.0362 -0.2110 0.050 Uiso 1 1 calc GR
H1B H -0.0849 0.0178 -0.1332 0.050 Uiso 1 1 calc GR
H1C H -0.1607 0.0860 -0.1983 0.050 Uiso 1 1 calc GR
O2 O -0.4551(2) -0.2026(2) -0.10965(13) 0.0359(5) Uani 1 1 d .
C2 C -0.2718(3) -0.0561(3) -0.16572(17) 0.0327(6) Uani 1 1 d .
H2A H -0.3268 -0.0100 -0.1343 0.039 Uiso 1 1 calc R
H2B H -0.3260 -0.0688 -0.2111 0.039 Uiso 1 1 calc R
O3 O -0.47861(16) -0.48652(17) -0.09795(9) 0.0195(4) Uani 1 1 d .
N2 N -0.4711(2) -0.6797(2) -0.36939(11) 0.0233(4) Uani 1 1 d .
C3 C -0.3380(3) -0.2377(3) -0.11282(14) 0.0245(5) Uani 1 1 d .
C10 C -0.3681(3) -0.4042(2) -0.23160(13) 0.0210(5) Uani 1 1 d .
O4 O -0.3517(2) -0.30918(18) -0.26212(10) 0.0296(4) Uani 1 1 d .
C11 C -0.4501(2) -0.5989(2) -0.20843(12) 0.0194(5) Uani 1 1 d .
H11 H -0.5434 -0.6277 -0.2006 0.023 Uiso 1 1 calc R
C4 C -0.2855(2) -0.3616(2) -0.09478(14) 0.0217(5) Uani 1 1 d .
H4 H -0.1909 -0.3574 -0.0720 0.026 Uiso 1 1 calc R
C12 C -0.3644(3) -0.6980(2) -0.24012(14) 0.0230(5) Uani 1 1 d .
H12A H -0.2761 -0.6651 -0.2518 0.028 Uiso 1 1 calc R
H12B H -0.3456 -0.7590 -0.2037 0.028 Uiso 1 1 calc R
C13 C -0.4344(3) -0.7562(2) -0.30760(13) 0.0258(5) Uani 1 1 d .
H13A H -0.3734 -0.8183 -0.3230 0.031 Uiso 1 1 calc R
H13B H -0.5184 -0.7948 -0.2942 0.031 Uiso 1 1 calc R
C5 C -0.3785(3) -0.4335(2) -0.04673(13) 0.0221(5) Uani 1 1 d .
H5 H -0.4198 -0.3852 -0.0100 0.027 Uiso 1 1 calc R
C14 C -0.5838(3) -0.5970(3) -0.35924(13) 0.0246(5) Uani 1 1 d .
H14A H -0.6508 -0.6372 -0.3315 0.029 Uiso 1 1 calc R
H14B H -0.6295 -0.5791 -0.4062 0.029 Uiso 1 1 calc R
C15 C -0.5451(3) -0.4788(3) -0.32176(13) 0.0244(5) Uani 1 1 d .
H15A H -0.4971 -0.4292 -0.3546 0.029 Uiso 1 1 calc R
H15B H -0.6296 -0.4377 -0.3114 0.029 Uiso 1 1 calc R
C6 C -0.2984(3) -0.5434(3) -0.01590(13) 0.0253(5) Uani 1 1 d .
H6A H -0.3434 -0.5783 0.0239 0.030 Uiso 1 1 calc R
H6B H -0.2035 -0.5231 0.0001 0.030 Uiso 1 1 calc R
C16 C -0.3548(3) -0.6289(3) -0.40358(13) 0.0254(5) Uani 1 1 d .
H16A H -0.2789 -0.6857 -0.4008 0.030 Uiso 1 1 calc R
H16B H -0.3234 -0.5577 -0.3775 0.030 Uiso 1 1 calc R
C17 C -0.3914(3) -0.5969(3) -0.48167(14) 0.0245(5) Uani 1 1 d .
C7 C -0.3045(3) -0.6284(3) -0.08202(13) 0.0236(5) Uani 1 1 d .
H7A H -0.2125 -0.6497 -0.0951 0.028 Uiso 1 1 calc R
H7B H -0.3565 -0.7003 -0.0735 0.028 Uiso 1 1 calc R
C18 C -0.3492(3) -0.4884(3) -0.50905(16) 0.0305(6) Uani 1 1 d .
H18 H -0.3032 -0.4334 -0.4784 0.037 Uiso 1 1 calc R
C19 C -0.3752(3) -0.4613(3) -0.58172(16) 0.0369(6) Uani 1 1 d .
H19 H -0.3464 -0.3887 -0.5996 0.044 Uiso 1 1 calc R
C8 C -0.3800(2) -0.5493(2) -0.13890(12) 0.0187(5) Uani 1 1 d .
C20 C -0.4444(3) -0.5429(3) -0.62737(15) 0.0352(6) Uani 1 1 d .
H20 H -0.4610 -0.5255 -0.6761 0.042 Uiso 1 1 calc R
C21 C -0.4886(3) -0.6502(3) -0.60051(15) 0.0333(6) Uani 1 1 d .
H21 H -0.5360 -0.7045 -0.6311 0.040 Uiso 1 1 calc R
C9 C -0.2896(2) -0.4458(2) -0.16179(12) 0.0183(5) Uani 1 1 d .
H9 H -0.1964 -0.4736 -0.1707 0.022 Uiso 1 1 calc R

loop_
_atom_site_aniso_label
_atom_site_aniso_U_11
_atom_site_aniso_U_22
_atom_site_aniso_U_33
_atom_site_aniso_U_23
_atom_site_aniso_U_13
_atom_site_aniso_U_12
N3 0.0204(10) 0.0253(11) 0.0220(10) 0.0010(9) -0.0016(8) -0.0024(8)
N4 0.0344(12) 0.0255(12) 0.0290(11) 0.0061(9) 0.0111(9) 0.0022(10)
O5 0.0242(9) 0.0217(10) 0.0337(9) -0.0001(8) -0.0018(7) 0.0037(7)
O6 0.0233(9) 0.0316(11) 0.0479(11) -0.0016(9) 0.0076(8) -0.0064(8)
O7 0.0145(8) 0.0264(10) 0.0232(8) 0.0005(7) 0.0025(6) 0.0008(7)
O8 0.0370(10) 0.0207(10) 0.0272(9) -0.0045(7) 0.0031(8) -0.0019(8)
C23 0.0440(16) 0.0260(16) 0.0394(15) 0.0019(12) 0.0152(13) -0.0008(13)
C24 0.0362(15) 0.0227(14) 0.0326(13) 0.0041(11) -0.0021(11) -0.0012(11)
C25 0.0216(12) 0.0277(14) 0.0233(11) 0.0034(10) -0.0007(9) 0.0004(10)
C26 0.0144(10) 0.0252(14) 0.0253(12) 0.0013(10) -0.0013(9) 0.0016(9)
C27 0.0201(11) 0.0301(14) 0.0222(11) 0.0009(10) 0.0004(10) -0.0007(10)
C28 0.0266(13) 0.0361(16) 0.0264(12) -0.0068(11) -0.0011(10) -0.0015(11)
C29 0.0256(13) 0.0278(15) 0.0293(13) -0.0073(11) 0.0042(10) -0.0039(10)
C30 0.0180(11) 0.0209(12) 0.0251(11) -0.0027(10) 0.0039(9) -0.0012(9)
C31 0.0125(10) 0.0240(13) 0.0238(11) -0.0022(9) 0.0004(9) -0.0009(9)
C32 0.0199(11) 0.0221(12) 0.0226(11) -0.0016(10) 0.0028(9) -0.0031(9)
C33 0.0181(10) 0.0239(13) 0.0279(12) -0.0003(10) 0.0045(10) 0.0003(9)
C34 0.0343(14) 0.0212(14) 0.0335(13) -0.0041(11) 0.0109(11) -0.0039(11)
C35 0.0542(18) 0.0213(15) 0.0371(15) 0.0034(12) 0.0204(14) 0.0040(13)
C36 0.0259(13) 0.050(2) 0.0284(13) 0.0135(13) 0.0029(11) 0.0032(13)
C37 0.0309(13) 0.0399(18) 0.0253(12) 0.0066(12) -0.0056(11) -0.0147(12)
C38 0.0505(18) 0.0302(16) 0.0363(15) 0.0128(12) 0.0178(13) 0.0111(13)
C39 0.0338(14) 0.0376(17) 0.0274(12) 0.0116(12) 0.0056(11) -0.0046(12)
C40 0.0403(15) 0.0310(15) 0.0254(12) 0.0038(11) 0.0042(11) -0.0028(12)
C41 0.070(2) 0.0348(18) 0.0366(15) -0.0055(14) 0.0201(16) -0.0164(16)
C42 0.090(3) 0.061(3) 0.0304(16) -0.0084(16) 0.0091(19) -0.046(3)
C43 0.067(3) 0.105(4) 0.0315(17) 0.025(2) -0.0190(18) -0.053(3)
C44 0.0376(17) 0.066(3) 0.050(2) 0.0270(19) -0.0039(15) -0.0103(17)
O1 0.0223(8) 0.0198(10) 0.0386(10) -0.0012(8) -0.0026(7) -0.0011(7)
C22 0.0376(14) 0.0225(13) 0.0275(12) 0.0008(11) 0.0044(11) 0.0004(11)
N1 0.0199(9) 0.0175(10) 0.0175(9) 0.0004(8) -0.0025(7) 0.0018(8)
C1 0.0425(15) 0.0245(15) 0.0344(14) -0.0018(11) 0.0088(12) 0.0015(12)
O2 0.0241(10) 0.0301(12) 0.0535(13) 0.0020(10) 0.0039(9) 0.0081(8)
C2 0.0336(14) 0.0202(14) 0.0431(15) -0.0013(12) -0.0054(12) 0.0034(11)
O3 0.0138(7) 0.0261(10) 0.0186(7) -0.0031(7) 0.0005(6) 0.0007(7)
N2 0.0277(11) 0.0234(11) 0.0187(9) -0.0008(8) 0.0017(8) 0.0009(9)
C3 0.0210(12) 0.0233(14) 0.0285(12) -0.0047(10) -0.0026(10) 0.0004(10)
C10 0.0189(11) 0.0240(13) 0.0201(11) 0.0004(9) 0.0021(9) 0.0019(9)
O4 0.0364(11) 0.0246(11) 0.0270(9) 0.0074(8) -0.0028(8) -0.0031(8)
C11 0.0212(11) 0.0192(12) 0.0176(10) -0.0006(9) 0.0005(9) 0.0004(9)
C4 0.0157(10) 0.0235(14) 0.0253(11) -0.0024(10) -0.0015(9) 0.0004(9)
C12 0.0266(12) 0.0209(13) 0.0217(11) 0.0033(9) 0.0038(9) 0.0054(10)
C13 0.0372(14) 0.0187(13) 0.0219(11) -0.0005(10) 0.0046(10) 0.0010(10)
C5 0.0207(11) 0.0259(14) 0.0193(10) -0.0050(9) -0.0015(9) 0.0002(9)
C14 0.0252(12) 0.0285(14) 0.0196(11) -0.0022(10) -0.0011(9) 0.0017(10)
C15 0.0281(12) 0.0252(14) 0.0190(11) -0.0005(10) -0.0046(9) 0.0067(10)
C6 0.0258(12) 0.0300(14) 0.0195(11) 0.0034(11) -0.0025(10) 0.0026(10)
C16 0.0249(12) 0.0286(13) 0.0228(11) 0.0006(10) 0.0028(10) 0.0030(10)
C17 0.0252(12) 0.0253(13) 0.0230(12) -0.0014(10) 0.0021(10) 0.0029(10)
C7 0.0227(12) 0.0261(14) 0.0218(11) 0.0034(10) -0.0008(9) 0.0038(10)
C18 0.0351(14) 0.0245(14) 0.0314(13) 0.0007(11) -0.0006(11) -0.0010(11)
C19 0.0470(17) 0.0299(16) 0.0336(14) 0.0097(12) 0.0014(13) -0.0032(13)
C8 0.0164(10) 0.0202(12) 0.0196(10) -0.0009(9) 0.0014(9) 0.0020(9)
C20 0.0483(17) 0.0348(16) 0.0223(12) 0.0038(12) 0.0021(12) 0.0076(13)
C21 0.0474(17) 0.0254(15) 0.0263(13) -0.0068(11) -0.0021(12) 0.0045(12)
C9 0.0150(10) 0.0198(12) 0.0200(10) 0.0003(9) -0.0005(8) 0.0007(9)

loop_
_atom_type_symbol
_atom_type_description
_atom_type_scat_dispersion_real
_atom_type_scat_dispersion_imag
_atom_type_scat_source
C C 0.0033 0.0016 'International Tables Vol C Tables 4.2.6.8 and 6.1.1.4'
H H 0.0000 0.0000 'International Tables Vol C Tables 4.2.6.8 and 6.1.1.4'
N N 0.0061 0.0033 'International Tables Vol C Tables 4.2.6.8 and 6.1.1.4'
O O 0.0106 0.0060 'International Tables Vol C Tables 4.2.6.8 and 6.1.1.4'

loop_
_exptl_crystal_face_index_h
_exptl_crystal_face_index_k
_exptl_crystal_face_index_l
_exptl_crystal_face_perp_dist
_exptl_oxdiff_crystal_face_indexfrac_h
_exptl_oxdiff_crystal_face_indexfrac_k
_exptl_oxdiff_crystal_face_indexfrac_l
_exptl_oxdiff_crystal_face_x
_exptl_oxdiff_crystal_face_y
_exptl_oxdiff_crystal_face_z
1 -2 11 0.0498 0.9875 -1.9909 11.0083 -0.3027 -0.6347 -0.6798
0 2 -11 0.0383 0.0115 1.9901 -11.0082 0.2593 0.7285 0.5582
-6 0 2 0.1658 -5.9956 0.0069 1.9999 0.2610 -0.6859 0.6180
6 0 -2 0.1403 5.9956 -0.0069 -1.9999 -0.2610 0.6859 -0.6180
0 7 1 0.0473 0.0128 7.0081 0.9711 0.9269 0.1197 -0.2472
1 -7 -1 0.0350 0.9862 -7.0089 -0.9711 -0.9703 -0.0259 0.1256
6 0 3 0.1380 5.9922 -0.0015 3.0001 -0.2585 0.3783 -0.8966
0 2 11 0.0523 -0.0038 2.0139 10.9917 0.2701 -0.6250 -0.6676
0 -2 -11 0.0361 0.0038 -2.0139 -10.9917 -0.2701 0.6250 0.6676
0 -6 -6 0.0318 -0.0074 -6.0125 -5.9752 -0.7970 0.2138 0.4984
0 5 8 0.0487 0.0041 5.0137 7.9794 0.6656 -0.3627 -0.5825
0 -7 0 0.0318 -0.0135 -7.0071 0.0289 -0.9264 -0.1813 0.1915
0 -6 6 0.0283 -0.0157 -5.9996 6.0248 -0.7912 -0.5245 -0.1702
-1 7 -5 0.0402 -0.9821 7.0024 -5.0289 0.9673 0.3951 0.2087

loop_
_geom_angle_atom_site_label_1
_geom_angle_atom_site_label_2
_geom_angle_atom_site_label_3
_geom_angle
C32 N3 C33 114.1(2)
C32 N3 C37 120.3(2)
C37 N3 C33 125.4(2)
C35 N4 C36 111.4(2)
C35 N4 C38 109.5(2)
C36 N4 C38 110.8(3)
C25 O5 C24 115.5(2)
C27 O7 C30 96.30(17)
H23A C23 H23B 109.5
H23A C23 H23C 109.5
H23B C23 H23C 109.5
C24 C23 H23A 109.5
C24 C23 H23B 109.5
C24 C23 H23C 109.5
O5 C24 C23 106.5(2)
O5 C24 H24A 110.4
O5 C24 H24B 110.4
C23 C24 H24A 110.4
C23 C24 H24B 110.4
H24A C24 H24B 108.6
O5 C25 C26 109.8(2)
O6 C25 O5 123.9(3)
O6 C25 C26 126.2(3)
C25 C26 H26 109.9
C25 C26 C27 114.3(2)
C25 C26 C31 112.7(2)
C27 C26 H26 109.9
C27 C26 C31 99.9(2)
C31 C26 H26 109.9
O7 C27 C26 102.87(19)
O7 C27 H27 113.7
O7 C27 C28 102.1(2)
C26 C27 H27 113.7
C26 C27 C28 109.6(2)
C28 C27 H27 113.7
C27 C28 H28A 111.4
C27 C28 H28B 111.4
C27 C28 C29 102.0(2)
H28A C28 H28B 109.2
C29 C28 H28A 111.4
C29 C28 H28B 111.4
C28 C29 H29A 111.6
C28 C29 H29B 111.6
H29A C29 H29B 109.4
C30 C29 C28 101.0(2)
C30 C29 H29A 111.6
C30 C29 H29B 111.6
O7 C30 C29 102.43(19)
O7 C30 C31 100.3(2)
O7 C30 C33 111.4(2)
C29 C30 C31 112.2(2)
C33 C30 C29 123.2(2)
C33 C30 C31 105.1(2)
C26 C31 H31 110.9
C30 C31 C26 102.82(19)
C30 C31 H31 110.9
C32 C31 C26 118.6(2)
C32 C31 C30 102.1(2)
C32 C31 H31 110.9
N3 C32 C31 107.9(2)
O8 C32 N3 125.4(2)
O8 C32 C31 126.6(2)
N3 C33 C30 102.0(2)
N3 C33 H33 110.4
N3 C33 C34 112.1(2)
C30 C33 H33 110.4
C30 C33 C34 111.2(2)
C34 C33 H33 110.4
C33 C34 H34A 108.2
C33 C34 H34B 108.2
H34A C34 H34B 107.4
C35 C34 C33 116.2(3)
C35 C34 H34A 108.2
C35 C34 H34B 108.2
N4 C35 C34 114.5(2)
N4 C35 H35A 108.6
N4 C35 H35B 108.6
C34 C35 H35A 108.6
C34 C35 H35B 108.6
H35A C35 H35B 107.6
N4 C36 H36A 109.0
N4 C36 H36B 109.0
N4 C36 C37 113.0(2)
H36A C36 H36B 107.8
C37 C36 H36A 109.0
C37 C36 H36B 109.0
N3 C37 C36 113.8(3)
N3 C37 H37A 108.8
N3 C37 H37B 108.8
C36 C37 H37A 108.8
C36 C37 H37B 108.8
H37A C37 H37B 107.7
N4 C38 H38A 109.1
N4 C38 H38B 109.1
N4 C38 C39 112.4(2)
H38A C38 H38B 107.9
C39 C38 H38A 109.1
C39 C38 H38B 109.1
C40 C39 C38 119.7(3)
C44 C39 C38 121.4(3)
C44 C39 C40 118.7(3)
C39 C40 H40 119.6
C41 C40 C39 120.8(3)
C41 C40 H40 119.6
C40 C41 H41 120.0
C42 C41 C40 120.0(4)
C42 C41 H41 120.0
C41 C42 H42 119.8
C41 C42 C43 120.4(4)
C43 C42 H42 119.8
C42 C43 H43 120.3
C42 C43 C44 119.4(4)
C44 C43 H43 120.3
C39 C44 C43 120.6(4)
C39 C44 H44 119.7
C43 C44 H44 119.7
C3 O1 C2 116.3(2)
C17 C22 H22 119.8
C17 C22 C21 120.5(3)
C21 C22 H22 119.8
C10 N1 C11 113.89(19)
C10 N1 C15 120.8(2)
C15 N1 C11 125.3(2)
H1A C1 H1B 109.5
H1A C1 H1C 109.5
H1B C1 H1C 109.5
C2 C1 H1A 109.5
C2 C1 H1B 109.5
C2 C1 H1C 109.5
O1 C2 C1 107.0(2)
O1 C2 H2A 110.3
O1 C2 H2B 110.3
C1 C2 H2A 110.3
C1 C2 H2B 110.3
H2A C2 H2B 108.6
C5 O3 C8 96.46(17)
C14 N2 C13 114.4(2)
C16 N2 C13 115.3(2)
C16 N2 C14 114.8(2)
O1 C3 C4 109.9(2)
O2 C3 O1 123.7(3)
O2 C3 C4 126.3(3)
N1 C10 C9 108.1(2)
O4 C10 N1 125.9(2)
O4 C10 C9 126.0(2)
N1 C11 H11 110.5
N1 C11 C12 111.71(18)
N1 C11 C8 101.3(2)
C12 C11 H11 110.5
C8 C11 H11 110.5
C8 C11 C12 112.0(2)
C3 C4 H4 109.9
C3 C4 C5 114.1(2)
C3 C4 C9 113.0(2)
C5 C4 H4 109.9
C5 C4 C9 99.54(19)
C9 C4 H4 109.9
C11 C12 H12A 108.7
C11 C12 H12B 108.7
H12A C12 H12B 107.6
C13 C12 C11 114.0(2)
C13 C12 H12A 108.7
C13 C12 H12B 108.7
N2 C13 C12 117.7(2)
N2 C13 H13A 107.9
N2 C13 H13B 107.9
C12 C13 H13A 107.9
C12 C13 H13B 107.9
H13A C13 H13B 107.2
O3 C5 C4 103.02(18)
O3 C5 H5 113.7
O3 C5 C6 102.2(2)
C4 C5 H5 113.7
C6 C5 C4 109.5(2)
C6 C5 H5 113.7
N2 C14 H14A 108.1
N2 C14 H14B 108.1
N2 C14 C15 116.8(2)
H14A C14 H14B 107.3
C15 C14 H14A 108.1
C15 C14 H14B 108.1
N1 C15 C14 114.1(2)
N1 C15 H15A 108.7
N1 C15 H15B 108.7
C14 C15 H15A 108.7
C14 C15 H15B 108.7
H15A C15 H15B 107.6
C5 C6 H6A 111.4
C5 C6 H6B 111.4
C5 C6 C7 101.94(19)
H6A C6 H6B 109.2
C7 C6 H6A 111.4
C7 C6 H6B 111.4
N2 C16 H16A 109.1
N2 C16 H16B 109.1
N2 C16 C17 112.4(2)
H16A C16 H16B 107.9
C17 C16 H16A 109.1
C17 C16 H16B 109.1
C22 C17 C16 120.6(3)
C22 C17 C18 119.0(2)
C18 C17 C16 120.3(3)
C6 C7 H7A 111.7
C6 C7 H7B 111.7
H7A C7 H7B 109.5
C8 C7 C6 100.4(2)
C8 C7 H7A 111.7
C8 C7 H7B 111.7
C17 C18 H18 119.7
C19 C18 C17 120.7(3)
C19 C18 H18 119.7
C18 C19 H19 120.1
C20 C19 C18 119.7(3)
C20 C19 H19 120.1
O3 C8 C11 110.91(19)
O3 C8 C7 102.57(18)
O3 C8 C9 101.0(2)
C11 C8 C7 122.6(2)
C11 C8 C9 105.51(19)
C7 C8 C9 112.3(2)
C19 C20 H20 120.0
C21 C20 C19 120.1(3)
C21 C20 H20 120.0
C22 C21 H21 120.0
C20 C21 C22 120.0(3)
C20 C21 H21 120.0
C10 C9 C4 118.4(2)
C10 C9 C8 102.13(19)
C10 C9 H9 111.0
C4 C9 H9 111.0
C8 C9 C4 102.51(18)
C8 C9 H9 111.0

loop_
_geom_bond_atom_site_label_1
_geom_bond_atom_site_label_2
_geom_bond_distance
N3 C32 1.353(4)
N3 C33 1.463(4)
N3 C37 1.457(3)
N4 C35 1.457(4)
N4 C36 1.468(4)
N4 C38 1.471(4)
O5 C24 1.452(4)
O5 C25 1.349(3)
O6 C25 1.200(3)
O7 C27 1.448(3)
O7 C30 1.454(3)
O8 C32 1.223(4)
C23 H23A 0.9600
C23 H23B 0.9600
C23 H23C 0.9600
C23 C24 1.506(4)
C24 H24A 0.9700
C24 H24B 0.9700
C25 C26 1.510(4)
C26 H26 0.9800
C26 C27 1.536(3)
C26 C31 1.556(4)
C27 H27 0.9800
C27 C28 1.543(4)
C28 H28A 0.9700
C28 H28B 0.9700
C28 C29 1.550(4)
C29 H29A 0.9700
C29 H29B 0.9700
C29 C30 1.523(4)
C30 C31 1.538(3)
C30 C33 1.512(4)
C31 H31 0.9800
C31 C32 1.517(3)
C33 H33 0.9800
C33 C34 1.536(4)
C34 H34A 0.9700
C34 H34B 0.9700
C34 C35 1.521(4)
C35 H35A 0.9700
C35 H35B 0.9700
C36 H36A 0.9700
C36 H36B 0.9700
C36 C37 1.515(4)
C37 H37A 0.9700
C37 H37B 0.9700
C38 H38A 0.9700
C38 H38B 0.9700
C38 C39 1.512(5)
C39 C40 1.389(5)
C39 C44 1.382(5)
C40 H40 0.9300
C40 C41 1.385(5)
C41 H41 0.9300
C41 C42 1.376(6)
C42 H42 0.9300
C42 C43 1.378(8)
C43 H43 0.9300
C43 C44 1.403(8)
C44 H44 0.9300
O1 C2 1.440(4)
O1 C3 1.349(3)
C22 H22 0.9300
C22 C17 1.386(4)
C22 C21 1.392(4)
N1 C10 1.355(3)
N1 C11 1.475(3)
N1 C15 1.465(3)
C1 H1A 0.9600
C1 H1B 0.9600
C1 H1C 0.9600
C1 C2 1.507(4)
O2 C3 1.205(3)
C2 H2A 0.9700
C2 H2B 0.9700
O3 C5 1.435(3)
O3 C8 1.448(3)
N2 C13 1.456(3)
N2 C14 1.454(3)
N2 C16 1.450(3)
C3 C4 1.508(4)
C10 O4 1.223(3)
C10 C9 1.527(3)
C11 H11 0.9800
C11 C12 1.530(3)
C11 C8 1.520(3)
C4 H4 0.9800
C4 C5 1.543(4)
C4 C9 1.562(3)
C12 H12A 0.9700
C12 H12B 0.9700
C12 C13 1.527(4)
C13 H13A 0.9700
C13 H13B 0.9700
C5 H5 0.9800
C5 C6 1.542(4)
C14 H14A 0.9700
C14 H14B 0.9700
C14 C15 1.531(4)
C15 H15A 0.9700
C15 H15B 0.9700
C6 H6A 0.9700
C6 H6B 0.9700
C6 C7 1.554(4)
C16 H16A 0.9700
C16 H16B 0.9700
C16 C17 1.512(3)
C17 C18 1.392(4)
C7 H7A 0.9700
C7 H7B 0.9700
C7 C8 1.524(3)
C18 H18 0.9300
C18 C19 1.390(4)
C19 H19 0.9300
C19 C20 1.385(5)
C8 C9 1.533(3)
C20 H20 0.9300
C20 C21 1.383(5)
C21 H21 0.9300
C9 H9 0.9800

loop_
_geom_torsion_atom_site_label_1
_geom_torsion_atom_site_label_2
_geom_torsion_atom_site_label_3
_geom_torsion_atom_site_label_4
_geom_torsion
N3 C33 C34 C35 68.2(3)
N4 C36 C37 N3 55.1(3)
N4 C38 C39 C40 -44.4(4)
N4 C38 C39 C44 140.3(3)
O5 C25 C26 C27 -160.7(2)
O5 C25 C26 C31 86.1(3)
O6 C25 C26 C27 18.8(4)
O6 C25 C26 C31 -94.3(3)
O7 C27 C28 C29 -32.7(2)
O7 C30 C31 C26 -36.4(2)
O7 C30 C31 C32 87.0(2)
O7 C30 C33 N3 -80.2(2)
O7 C30 C33 C34 160.0(2)
C24 O5 C25 O6 13.9(4)
C24 O5 C25 C26 -166.5(2)
C25 O5 C24 C23 -179.7(2)
C25 C26 C27 O7 -86.5(2)
C25 C26 C27 C28 165.5(2)
C25 C26 C31 C30 123.4(2)
C25 C26 C31 C32 11.8(3)
C26 C27 C28 C29 75.9(3)
C26 C31 C32 N3 131.1(2)
C26 C31 C32 O8 -51.1(3)
C27 O7 C30 C29 -57.9(2)
C27 O7 C30 C31 57.8(2)
C27 O7 C30 C33 168.6(2)
C27 C26 C31 C30 1.7(2)
C27 C26 C31 C32 -109.9(2)
C27 C28 C29 C30 -2.4(3)
C28 C29 C30 O7 36.7(3)
C28 C29 C30 C31 -70.0(3)
C28 C29 C30 C33 162.9(2)
C29 C30 C31 C26 71.6(2)
C29 C30 C31 C32 -165.0(2)
C29 C30 C33 N3 157.6(2)
C29 C30 C33 C34 37.9(3)
C30 O7 C27 C26 -58.1(2)
C30 O7 C27 C28 55.5(2)
C30 C31 C32 N3 19.1(2)
C30 C31 C32 O8 -163.1(2)
C30 C33 C34 C35 -178.3(2)
C31 C26 C27 O7 34.1(2)
C31 C26 C27 C28 -74.0(2)
C31 C30 C33 N3 27.5(2)
C31 C30 C33 C34 -92.2(2)
C32 N3 C33 C30 -16.5(3)
C32 N3 C33 C34 102.6(3)
C32 N3 C37 C36 -154.1(2)
C33 N3 C32 O8 -179.7(2)
C33 N3 C32 C31 -1.8(3)
C33 N3 C37 C36 21.7(4)
C33 C30 C31 C26 -152.1(2)
C33 C30 C31 C32 -28.7(2)
C33 C34 C35 N4 -58.4(3)
C35 N4 C36 C37 -93.6(3)
C35 N4 C38 C39 166.3(3)
C36 N4 C35 C34 74.0(3)
C36 N4 C38 C39 -70.5(3)
C37 N3 C32 O8 -3.4(4)
C37 N3 C32 C31 174.4(2)
C37 N3 C33 C30 167.4(2)
C37 N3 C33 C34 -73.5(3)
C38 N4 C35 C34 -163.1(3)
C38 N4 C36 C37 144.2(3)
C38 C39 C40 C41 -175.1(3)
C38 C39 C44 C43 175.2(3)
C39 C40 C41 C42 0.1(5)
C40 C39 C44 C43 -0.2(5)
C40 C41 C42 C43 -0.6(5)
C41 C42 C43 C44 0.8(6)
C42 C43 C44 C39 -0.4(6)
C44 C39 C40 C41 0.3(4)
O1 C3 C4 C5 159.4(2)
O1 C3 C4 C9 -87.8(3)
C22 C17 C18 C19 -1.1(4)
N1 C10 C9 C4 -128.4(2)
N1 C10 C9 C8 -16.8(2)
N1 C11 C12 C13 -70.7(3)
N1 C11 C8 O3 79.7(2)
N1 C11 C8 C7 -158.9(2)
N1 C11 C8 C9 -28.8(2)
O2 C3 C4 C5 -19.9(4)
O2 C3 C4 C9 92.9(3)
C2 O1 C3 O2 -13.1(4)
C2 O1 C3 C4 167.6(2)
O3 C5 C6 C7 32.4(2)
O3 C8 C9 C10 -87.3(2)
O3 C8 C9 C4 35.8(2)
N2 C14 C15 N1 -49.5(3)
N2 C16 C17 C22 -47.2(3)
N2 C16 C17 C18 135.6(3)
C3 O1 C2 C1 175.8(2)
C3 C4 C5 O3 86.3(2)
C3 C4 C5 C6 -165.5(2)
C3 C4 C9 C10 -11.2(3)
C3 C4 C9 C8 -122.6(2)
C10 N1 C11 C12 -100.0(2)
C10 N1 C11 C8 19.4(2)
C10 N1 C15 C14 151.6(2)
O4 C10 C9 C4 52.7(3)
O4 C10 C9 C8 164.3(2)
C11 N1 C10 O4 177.3(2)
C11 N1 C10 C9 -1.6(3)
C11 N1 C15 C14 -24.9(3)
C11 C12 C13 N2 58.8(3)
C11 C8 C9 C10 28.3(2)
C11 C8 C9 C4 151.36(19)
C4 C5 C6 C7 -76.3(2)
C12 C11 C8 O3 -161.1(2)
C12 C11 C8 C7 -39.8(3)
C12 C11 C8 C9 90.4(2)
C13 N2 C14 C15 84.8(3)
C13 N2 C16 C17 155.5(2)
C5 O3 C8 C11 -169.2(2)
C5 O3 C8 C7 58.3(2)
C5 O3 C8 C9 -57.7(2)
C5 C4 C9 C10 110.2(2)
C5 C4 C9 C8 -1.2(2)
C5 C6 C7 C8 2.7(2)
C14 N2 C13 C12 -69.7(3)
C14 N2 C16 C17 -68.3(3)
C15 N1 C10 O4 0.4(4)
C15 N1 C10 C9 -178.5(2)
C15 N1 C11 C12 76.7(3)
C15 N1 C11 C8 -163.9(2)
C6 C7 C8 O3 -36.9(2)
C6 C7 C8 C11 -162.1(2)
C6 C7 C8 C9 70.7(2)
C16 N2 C13 C12 66.8(3)
C16 N2 C14 C15 -51.8(3)
C16 C17 C18 C19 176.2(3)
C17 C22 C21 C20 -0.1(4)
C17 C18 C19 C20 0.2(5)
C7 C8 C9 C10 164.1(2)
C7 C8 C9 C4 -72.8(2)
C18 C19 C20 C21 0.7(5)
C19 C20 C21 C22 -0.8(5)
C8 O3 C5 C4 58.0(2)
C8 O3 C5 C6 -55.6(2)
C8 C11 C12 C13 176.5(2)
C21 C22 C17 C16 -176.2(3)
C21 C22 C17 C18 1.0(4)
C9 C4 C5 O3 -34.4(2)
C9 C4 C5 C6 73.8(2)
